data_4343025
loop_
_publ_author_name
'Hayashi, Takahiro'
'Kobayashi, Atsushi'
'Ohara, Hiroki'
'Yoshida, Masaki'
'Matsumoto, Takeshi'
'Chang, Ho-Chol'
'Kato, Masako'

_publ_section_title
;
 Vapochromic Luminescence and Flexibility Control of Porous Coordination
 Polymers by Substitution of Luminescent Multinuclear Cu(I) Cluster Nodes.
;
_journal_issue 18
_journal_name_full 'Inorganic chemistry'
_journal_page_first 8905
_journal_page_last 8913
_journal_paper_doi 10.1021/acs.inorgchem.5b00578
_journal_volume 54
_journal_year 2015
_chemical_formula_moiety 'C25 H23 Cu4 I4 N7'
_chemical_formula_sum 'C25 H23 Cu4 I4 N7'
_chemical_formula_weight 1183.31
_space_group_crystal_system monoclinic
_space_group_IT_number 14
_space_group_name_Hall '-P 2ybc'
_space_group_name_H-M_alt 'P 1 21/c 1'
_symmetry_space_group_name_Hall '-P 2ybc'
_symmetry_space_group_name_H-M 'P 1 21/c 1'
_atom_sites_solution_hydrogens geom
_atom_sites_solution_primary direct
_atom_sites_solution_secondary difmap
_cell_angle_alpha 90.0000
_cell_angle_beta 105.678(3)
_cell_angle_gamma 90.0000
_cell_formula_units_Z 4
_cell_length_a 14.765(5)
_cell_length_b 17.932(6)
_cell_length_c 16.285(5)
_cell_measurement_reflns_used 11145
_cell_measurement_temperature 100
_cell_measurement_theta_max 26.60
_cell_measurement_theta_min 3.00
_cell_volume 4151(2)
_computing_cell_refinement 'CrystalClear-SM Expert 2.0 r16'
_computing_data_collection 'CrystalClear-SM Expert 2.0 r16 (Rigaku, 2013)'
_computing_data_reduction 'CrystalClear-SM Expert 2.0 r16'
_computing_molecular_graphics 'CrystalStructure 4.1'
_computing_publication_material 'CrystalStructure 4.1 (Rigaku, 2014)'
_computing_structure_refinement 'SHELXL97 (Sheldrick, 2008)'
_computing_structure_solution 'SIR2004 (Burla, et al., 2005)'
_diffrn_ambient_temperature 100
_diffrn_detector_area_resol_mean 7.314
_diffrn_measured_fraction_theta_full 0.988
_diffrn_measured_fraction_theta_max 0.988
_diffrn_measurement_device_type 'Rigaku Mercury70'
_diffrn_measurement_method \w
_diffrn_radiation_wavelength 0.68890
_diffrn_reflns_av_R_equivalents 0.0908
_diffrn_reflns_limit_h_max 19
_diffrn_reflns_limit_h_min -19
_diffrn_reflns_limit_k_max 23
_diffrn_reflns_limit_k_min -23
_diffrn_reflns_limit_l_max 21
_diffrn_reflns_limit_l_min -21
_diffrn_reflns_number 58938
_diffrn_reflns_theta_full 26.650
_diffrn_reflns_theta_max 26.650
_diffrn_reflns_theta_min 3.051
_diffrn_standards_number 0
_exptl_absorpt_coefficient_mu 0.000
_exptl_absorpt_correction_T_max 1.000
_exptl_absorpt_correction_T_min 1.000
_exptl_absorpt_correction_type none
_exptl_crystal_colour yellow
_exptl_crystal_density_diffrn 1.893
_exptl_crystal_density_method 'not measured'
_exptl_crystal_description platelet
_exptl_crystal_F_000 2200.00
_exptl_crystal_size_max 0.200
_exptl_crystal_size_mid 0.200
_exptl_crystal_size_min 0.200
_refine_diff_density_max 3.05
_refine_diff_density_min -1.89
_refine_ls_extinction_method none
_refine_ls_goodness_of_fit_ref 0.861
_refine_ls_hydrogen_treatment constr
_refine_ls_number_parameters 313
_refine_ls_number_reflns 9490
_refine_ls_number_restraints 0
_refine_ls_R_factor_all 0.0671
_refine_ls_R_factor_gt 0.0626
_refine_ls_shift/su_max 0.000
_refine_ls_structure_factor_coef Fsqd
_refine_ls_weighting_details 'w = 1/[\s^2^(Fo^2^)+(0.1101P)^2^+69.4664P] where P=(Fo^2^+2Fc^2^)/3'
_refine_ls_weighting_scheme calc
_refine_ls_wR_factor_gt 0.1697
_refine_ls_wR_factor_ref 0.1747
_reflns_number_gt 8615
_reflns_number_total 9490
_reflns_threshold_expression F^2^>2.0\s(F^2^)
_cod_data_source_file ic5b00578_si_002.cif
_cod_data_source_block Cu4
_cod_depositor_comments 'Adding full bibliography for 4343024--4343025.cif.'
_cod_database_code 4343025
_platon_squeeze_void_probe_radius 1.20

loop_
_symmetry_equiv_pos_site_id
_space_group_symop_operation_xyz
1 +X,+Y,+Z
2 -X,1/2+Y,1/2-Z
3 -X,-Y,-Z
4 +X,1/2-Y,1/2+Z

loop_
_atom_site_label
_atom_site_type_symbol
_atom_site_fract_x
_atom_site_fract_y
_atom_site_fract_z
_atom_site_U_iso_or_equiv
_atom_site_adp_type
_atom_site_occupancy
_atom_site_site_symmetry_multiplicity
_atom_site_calc_flag
_atom_site_refinement_flags
I1 I 0.45232(3) -0.00753(3) 0.36894(3) 0.02814(13) Uani 1 4 d .
I2 I 0.45033(3) -0.00145(3) 0.10812(3) 0.03084(14) Uani 1 4 d .
I3 I 0.21178(3) -0.12441(3) 0.17838(3) 0.03031(13) Uani 1 4 d .
I4 I 0.19949(3) 0.10561(3) 0.18149(3) 0.03165(13) Uani 1 4 d .
Cu1 Cu 0.27031(6) -0.01144(5) 0.28546(5) 0.0268(2) Uani 1 4 d .
Cu2 Cu 0.26831(6) -0.00711(5) 0.10548(6) 0.0294(2) Uani 1 4 d .
Cu3 Cu 0.39540(6) -0.08525(5) 0.22305(5) 0.02572(19) Uani 1 4 d .
Cu4 Cu 0.38383(6) 0.07124(5) 0.22479(6) 0.0301(2) Uani 1 4 d .
N1 N 0.2044(5) 0.0013(4) 0.3795(4) 0.0353(15) Uani 1 4 d .
N2 N 0.1117(6) 0.0355(10) 0.5042(6) 0.104(5) Uani 1 4 d .
N3 N 0.2009(5) 0.0107(5) 0.9803(4) 0.049(2) Uani 1 4 d .
N4 N 0.1099(6) 0.0486(10) 0.8103(5) 0.098(5) Uani 1 4 d .
N5 N 0.5320(4) 0.1847(4) 0.7619(5) 0.0349(14) Uani 1 4 d .
N6 N 0.4445(5) 0.3262(4) 0.7405(5) 0.0376(15) Uani 1 4 d .
C1 C 0.1116(7) 0.0109(10) 0.3596(6) 0.096(6) Uani 1 4 d .
C2 C 0.2497(6) 0.0088(5) 0.4620(5) 0.0355(17) Uani 1 4 d .
C3 C 0.0662(7) 0.0259(13) 0.4212(7) 0.126(8) Uani 1 4 d .
C4 C 0.2042(6) 0.0280(6) 0.5244(5) 0.0396(18) Uani 1 4 d .
C5 C 0.1093(7) 0.0287(10) 0.9547(6) 0.086(5) Uani 1 4 d .
C6 C 0.2457(5) 0.0141(6) 0.9179(5) 0.040(2) Uani 1 4 d .
C7 C 0.0642(7) 0.0460(14) 0.8720(7) 0.124(8) Uani 1 4 d .
C8 C 0.2008(6) 0.0337(7) 0.8347(5) 0.048(2) Uani 1 4 d .
C9 C 0.5820(6) 0.2487(5) 0.7771(8) 0.054(3) Uani 1 4 d .
C10 C 0.3957(6) 0.2617(4) 0.7277(5) 0.0338(16) Uani 1 4 d .
C11 C 0.5370(7) 0.3179(5) 0.7664(8) 0.057(3) Uani 1 4 d .
C12 C 0.4357(6) 0.1911(5) 0.7381(5) 0.0334(15) Uani 1 4 d .
C13 C 0.2626(6) 0.0382(5) 0.6167(5) 0.0339(16) Uani 1 4 d .
C14 C 0.1999(5) 0.0314(6) 0.6783(5) 0.0404(19) Uani 1 4 d .
C15 C 0.2596(5) 0.0387(6) 0.7705(4) 0.0397(19) Uani 1 4 d .
C16 C 0.3138(5) 0.1145(5) 0.7845(5) 0.0330(15) Uani 1 4 d .
C17 C 0.3767(5) 0.1209(5) 0.7228(5) 0.0306(15) Uani 1 4 d .
C18 C 0.3146(5) 0.1145(4) 0.6298(5) 0.0305(14) Uani 1 4 d .
C19 C 0.3447(13) 0.3118(10) 0.9190(11) 0.094(4) Uiso 1 4 d .
C20 C 0.3317(13) 0.1946(10) 1.0092(11) 0.098(5) Uiso 1 4 d .
C21 C 0.4187(15) 0.2107(13) 1.0200(13) 0.122(6) Uiso 1 4 d .
C22 C 0.2323(19) 0.2298(17) 0.9548(18) 0.159(9) Uiso 1 4 d .
C23 C 0.251(2) 0.2870(17) 0.9137(18) 0.166(10) Uiso 1 4 d .
C24 C 0.438(3) 0.291(2) 0.960(2) 0.206(13) Uiso 1 4 d .
H1 H 0.07607 0.00726 0.30165 0.1150 Uiso 1 4 calc R
H2 H 0.31578 0.00072 0.47921 0.0425 Uiso 1 4 calc R
H3 H -0.00048 0.02964 0.40441 0.1512 Uiso 1 4 calc R
H5 H 0.07439 0.02957 0.99591 0.1029 Uiso 1 4 calc R
H6 H 0.31085 0.00243 0.93196 0.0485 Uiso 1 4 calc R
H7 H -0.00132 0.05646 0.85731 0.1492 Uiso 1 4 calc R
H9 H 0.64875 0.24655 0.79529 0.0644 Uiso 1 4 calc R
H10 H 0.32896 0.26475 0.71026 0.0406 Uiso 1 4 calc R
H11 H 0.57489 0.36151 0.77841 0.0682 Uiso 1 4 calc R
H13 H 0.31085 -0.00232 0.63049 0.0407 Uiso 1 4 calc R
H14A H 0.15137 0.07099 0.66569 0.0484 Uiso 1 4 calc R
H14B H 0.16756 -0.01749 0.67023 0.0484 Uiso 1 4 calc R
H15 H 0.30665 -0.00274 0.78258 0.0477 Uiso 1 4 calc R
H16A H 0.26832 0.15624 0.77442 0.0396 Uiso 1 4 calc R
H16B H 0.35325 0.11766 0.84412 0.0396 Uiso 1 4 calc R
H17 H 0.42072 0.0774 0.7338 0.0367 Uiso 1 4 calc R
H18A H 0.35444 0.11877 0.58988 0.0366 Uiso 1 4 calc R
H18B H 0.26813 0.15559 0.61749 0.0366 Uiso 1 4 calc R

loop_
_atom_site_aniso_label
_atom_site_aniso_U_11
_atom_site_aniso_U_22
_atom_site_aniso_U_33
_atom_site_aniso_U_12
_atom_site_aniso_U_13
_atom_site_aniso_U_23
I1 0.0215(2) 0.0465(3) 0.0161(2) 0.00351(17) 0.00464(16) -0.00199(16)
I2 0.0192(2) 0.0542(3) 0.0211(2) 0.00145(17) 0.00876(17) 0.00706(17)
I3 0.0228(2) 0.0299(3) 0.0389(3) -0.00487(16) 0.00954(18) -0.00433(18)
I4 0.0274(2) 0.0311(3) 0.0355(3) 0.00373(17) 0.00677(18) 0.00305(18)
Cu1 0.0242(4) 0.0394(5) 0.0189(4) -0.0016(3) 0.0093(3) -0.0032(3)
Cu2 0.0230(4) 0.0481(5) 0.0177(4) -0.0031(3) 0.0065(3) 0.0026(3)
Cu3 0.0239(4) 0.0254(4) 0.0289(4) 0.0022(3) 0.0088(3) -0.0008(3)
Cu4 0.0292(4) 0.0286(4) 0.0315(5) -0.0059(3) 0.0066(3) 0.0015(3)
N1 0.024(3) 0.065(5) 0.018(3) -0.003(3) 0.007(2) -0.001(3)
N2 0.028(4) 0.256(17) 0.030(4) 0.001(7) 0.012(3) -0.017(7)
N3 0.024(3) 0.106(7) 0.019(3) -0.014(3) 0.010(3) 0.006(3)
N4 0.023(4) 0.244(16) 0.027(4) 0.016(6) 0.006(3) 0.022(6)
N5 0.028(3) 0.027(3) 0.048(4) 0.008(2) 0.009(3) -0.001(3)
N6 0.032(3) 0.029(3) 0.046(4) 0.012(3) 0.002(3) -0.006(3)
C1 0.025(5) 0.25(2) 0.017(4) -0.006(7) 0.006(3) -0.003(6)
C2 0.025(4) 0.060(5) 0.023(4) -0.001(3) 0.011(3) -0.008(3)
C3 0.018(4) 0.33(3) 0.029(5) 0.001(8) 0.006(4) -0.008(9)
C4 0.031(4) 0.064(5) 0.027(4) -0.003(4) 0.012(3) -0.005(4)
C5 0.024(4) 0.208(16) 0.028(5) -0.011(7) 0.010(3) 0.009(7)
C6 0.016(3) 0.083(7) 0.023(4) -0.003(3) 0.007(3) 0.003(3)
C7 0.022(4) 0.33(3) 0.025(5) 0.019(9) 0.006(4) 0.012(9)
C8 0.029(4) 0.092(7) 0.025(4) -0.005(4) 0.012(3) 0.003(4)
C9 0.031(4) 0.037(5) 0.087(7) 0.009(3) 0.006(4) -0.008(5)
C10 0.035(4) 0.031(4) 0.032(4) 0.007(3) 0.003(3) -0.003(3)
C11 0.041(5) 0.030(4) 0.093(8) -0.001(4) 0.006(5) -0.007(4)
C12 0.041(4) 0.034(4) 0.025(3) 0.004(3) 0.009(3) -0.002(3)
C13 0.038(4) 0.040(4) 0.027(3) -0.007(3) 0.014(3) -0.004(3)
C14 0.026(3) 0.075(6) 0.021(3) -0.002(4) 0.007(3) -0.000(4)
C15 0.030(4) 0.074(6) 0.018(3) -0.013(4) 0.011(3) 0.000(3)
C16 0.027(3) 0.046(4) 0.028(3) 0.001(3) 0.012(3) -0.003(3)
C17 0.024(3) 0.042(4) 0.028(3) 0.006(3) 0.010(3) 0.003(3)
C18 0.027(3) 0.037(4) 0.030(3) -0.002(3) 0.013(3) -0.002(3)

loop_
_atom_type_symbol
_atom_type_description
_atom_type_scat_dispersion_real
_atom_type_scat_dispersion_imag
_atom_type_scat_source
C C 0.0000 0.0000
;
International Tables for Crystallography
(Vol. C, Tables 4.2.6.8 and 6.1.1.4)
;
H H 0.0000 0.0000
;
International Tables for Crystallography
(Vol. C, Table 6.1.1.4)
;
Cu Cu 0.0000 0.0000
;
International Tables for Crystallography
(Vol. C, Tables 4.2.6.8 and 6.1.1.4)
;
I I 0.0000 0.0000
;
International Tables for Crystallography
(Vol. C, Tables 4.2.6.8 and 6.1.1.4)
;
N N 0.0000 0.0000
;
International Tables for Crystallography
(Vol. C, Tables 4.2.6.8 and 6.1.1.4)
;

loop_
_geom_angle_atom_site_label_1
_geom_angle_atom_site_label_2
_geom_angle_atom_site_label_3
_geom_angle
_geom_angle_publ_flag
_geom_angle_site_symmetry_1
_geom_angle_site_symmetry_3
Cu1 I1 Cu3 60.24(3) yes . .
Cu1 I1 Cu4 58.63(3) yes . .
Cu3 I1 Cu4 63.05(4) yes . .
Cu2 I2 Cu3 60.01(3) yes . .
Cu2 I2 Cu4 58.34(3) yes . .
Cu3 I2 Cu4 62.91(4) yes . .
Cu1 I3 Cu2 66.71(4) yes . .
Cu1 I3 Cu3 60.08(3) yes . .
Cu2 I3 Cu3 60.10(3) yes . .
Cu1 I4 Cu2 65.17(4) yes . .
Cu1 I4 Cu4 57.95(3) yes . .
Cu2 I4 Cu4 58.07(3) yes . .
I1 Cu1 I3 117.30(4) yes . .
I1 Cu1 I4 117.52(4) yes . .
I1 Cu1 Cu3 60.27(3) yes . .
I1 Cu1 Cu4 61.20(3) yes . .
I1 Cu1 N1 103.56(17) yes . .
I3 Cu1 I4 100.21(4) yes . .
I3 Cu1 Cu3 60.75(3) yes . .
I3 Cu1 Cu4 108.12(4) yes . .
I3 Cu1 N1 116.2(2) yes . .
I4 Cu1 Cu3 109.42(4) yes . .
I4 Cu1 Cu4 60.46(3) yes . .
I4 Cu1 N1 101.5(2) yes . .
Cu3 Cu1 Cu4 63.97(4) yes . .
Cu3 Cu1 N1 149.0(2) yes . .
Cu4 Cu1 N1 134.7(2) yes . .
I2 Cu2 I3 117.24(4) yes . .
I2 Cu2 I4 117.60(4) yes . .
I2 Cu2 Cu3 60.22(3) yes . .
I2 Cu2 Cu4 61.22(3) yes . .
I2 Cu2 N3 103.1(2) yes . 1_554
I3 Cu2 I4 100.64(4) yes . .
I3 Cu2 Cu3 60.78(3) yes . .
I3 Cu2 Cu4 108.25(5) yes . .
I3 Cu2 N3 116.3(2) yes . 1_554
I4 Cu2 Cu3 109.87(4) yes . .
I4 Cu2 Cu4 60.68(4) yes . .
I4 Cu2 N3 101.4(3) yes . 1_554
Cu3 Cu2 Cu4 64.00(4) yes . .
Cu3 Cu2 N3 148.6(3) yes . 1_554
Cu4 Cu2 N3 134.6(3) yes . 1_554
I1 Cu3 I2 104.15(4) yes . .
I1 Cu3 I3 115.10(4) yes . .
I1 Cu3 Cu1 59.49(3) yes . .
I1 Cu3 Cu2 110.57(4) yes . .
I1 Cu3 N5 108.37(18) yes . 3_656
I2 Cu3 I3 115.27(3) yes . .
I2 Cu3 Cu1 110.82(4) yes . .
I2 Cu3 Cu2 59.76(4) yes . .
I2 Cu3 N5 108.7(2) yes . 3_656
I3 Cu3 Cu1 59.17(3) yes . .
I3 Cu3 Cu2 59.12(3) yes . .
I3 Cu3 N5 105.02(18) yes . 3_656
Cu1 Cu3 Cu2 65.98(4) yes . .
Cu1 Cu3 N5 140.4(2) yes . 3_656
Cu2 Cu3 N5 141.02(19) yes . 3_656
I1 Cu4 I2 103.78(4) yes . .
I1 Cu4 I4 117.61(4) yes . .
I1 Cu4 Cu1 60.17(3) yes . .
I1 Cu4 Cu2 112.40(4) yes . .
I1 Cu4 N6 108.44(19) yes . 4_554
I2 Cu4 I4 117.43(4) yes . .
I2 Cu4 Cu1 112.54(4) yes . .
I2 Cu4 Cu2 60.44(4) yes . .
I2 Cu4 N6 107.1(2) yes . 4_554
I4 Cu4 Cu1 61.59(3) yes . .
I4 Cu4 Cu2 61.26(3) yes . .
I4 Cu4 N6 101.89(19) yes . 4_554
Cu1 Cu4 Cu2 67.79(4) yes . .
Cu1 Cu4 N6 140.3(2) yes . 4_554
Cu2 Cu4 N6 139.05(19) yes . 4_554
Cu1 N1 C1 120.0(6) yes . .
Cu1 N1 C2 123.7(6) yes . .
C1 N1 C2 115.8(8) yes . .
C3 N2 C4 115.9(10) yes . .
Cu2 N3 C5 121.8(7) yes 1_556 .
Cu2 N3 C6 123.5(5) yes 1_556 .
C5 N3 C6 114.4(7) yes . .
C7 N4 C8 116.0(8) yes . .
Cu3 N5 C9 118.2(5) yes 3_656 .
Cu3 N5 C12 124.9(5) yes 3_656 .
C9 N5 C12 116.9(7) yes . .
Cu4 N6 C10 123.9(5) yes 4_555 .
Cu4 N6 C11 121.6(6) yes 4_555 .
C10 N6 C11 114.5(7) yes . .
N1 C1 C3 121.3(8) yes . .
N1 C2 C4 123.0(7) yes . .
N2 C3 C1 123.2(10) yes . .
N2 C4 C2 120.6(7) yes . .
N2 C4 C13 120.1(8) yes . .
C2 C4 C13 119.2(7) yes . .
N3 C5 C7 122.8(10) yes . .
N3 C6 C8 122.9(7) yes . .
N4 C7 C5 122.1(10) yes . .
N4 C8 C6 121.7(9) yes . .
N4 C8 C15 120.0(7) yes . .
C6 C8 C15 118.3(7) yes . .
N5 C9 C11 120.9(8) yes . .
N6 C10 C12 124.8(7) yes . .
N6 C11 C9 123.7(8) yes . .
N5 C12 C10 119.1(7) yes . .
N5 C12 C17 118.9(7) yes . .
C10 C12 C17 122.1(7) yes . .
C4 C13 C14 110.6(6) yes . .
C4 C13 C18 111.5(7) yes . .
C14 C13 C18 110.0(7) yes . .
C13 C14 C15 110.2(6) yes . .
C8 C15 C14 112.6(6) yes . .
C8 C15 C16 108.3(8) yes . .
C14 C15 C16 110.7(7) yes . .
C15 C16 C17 110.2(7) yes . .
C12 C17 C16 112.1(7) yes . .
C12 C17 C18 112.6(6) yes . .
C16 C17 C18 109.3(6) yes . .
C13 C18 C17 109.8(6) yes . .
C23 C19 C24 139(2) yes . .
C21 C20 C22 135(2) yes . .
C20 C21 C24 114.0(19) yes . .
C20 C22 C23 107(2) yes . .
C19 C23 C22 124(2) yes . .
C19 C24 C21 100(2) yes . .
N1 C1 H1 119.326 no . .
C3 C1 H1 119.339 no . .
N1 C2 H2 118.501 no . .
C4 C2 H2 118.517 no . .
N2 C3 H3 118.396 no . .
C1 C3 H3 118.404 no . .
N3 C5 H5 118.611 no . .
C7 C5 H5 118.611 no . .
N3 C6 H6 118.542 no . .
C8 C6 H6 118.531 no . .
N4 C7 H7 118.949 no . .
C5 C7 H7 118.958 no . .
N5 C9 H9 119.524 no . .
C11 C9 H9 119.535 no . .
N6 C10 H10 117.591 no . .
C12 C10 H10 117.598 no . .
N6 C11 H11 118.162 no . .
C9 C11 H11 118.154 no . .
C4 C13 H13 108.214 no . .
C14 C13 H13 108.218 no . .
C18 C13 H13 108.208 no . .
C13 C14 H14A 109.621 no . .
C13 C14 H14B 109.628 no . .
C15 C14 H14A 109.618 no . .
C15 C14 H14B 109.615 no . .
H14A C14 H14B 108.144 no . .
C8 C15 H15 108.382 no . .
C14 C15 H15 108.376 no . .
C16 C15 H15 108.375 no . .
C15 C16 H16A 109.631 no . .
C15 C16 H16B 109.618 no . .
C17 C16 H16A 109.625 no . .
C17 C16 H16B 109.623 no . .
H16A C16 H16B 108.135 no . .
C12 C17 H17 107.541 no . .
C16 C17 H17 107.559 no . .
C18 C17 H17 107.536 no . .
C13 C18 H18A 109.715 no . .
C13 C18 H18B 109.704 no . .
C17 C18 H18A 109.705 no . .
C17 C18 H18B 109.699 no . .
H18A C18 H18B 108.183 no . .

loop_
_geom_bond_atom_site_label_1
_geom_bond_atom_site_label_2
_geom_bond_distance
_geom_bond_publ_flag
_geom_bond_site_symmetry_2
I1 Cu1 2.6647(12) yes .
I1 Cu3 2.6859(11) yes .
I1 Cu4 2.6917(12) yes .
I2 Cu2 2.6782(14) yes .
I2 Cu3 2.6906(12) yes .
I2 Cu4 2.6984(13) yes .
I3 Cu1 2.6603(11) yes .
I3 Cu2 2.6582(13) yes .
I3 Cu3 2.7031(13) yes .
I4 Cu1 2.7219(11) yes .
I4 Cu2 2.7074(12) yes .
I4 Cu4 2.6922(13) yes .
Cu1 Cu3 2.6852(15) yes .
Cu1 Cu4 2.6227(15) yes .
Cu1 N1 2.038(8) yes .
Cu2 Cu3 2.6849(12) yes .
Cu2 Cu4 2.6205(13) yes .
Cu2 N3 2.038(7) yes 1_554
Cu3 N5 2.061(7) yes 3_656
Cu4 N6 2.030(7) yes 4_554
N1 C1 1.330(12) yes .
N1 C2 1.336(9) yes .
N2 C3 1.349(14) yes .
N2 C4 1.324(12) yes .
N3 C5 1.342(12) yes .
N3 C6 1.355(12) yes .
N4 C7 1.354(15) yes .
N4 C8 1.320(12) yes .
N5 C9 1.351(11) yes .
N5 C12 1.373(10) yes .
N6 C10 1.350(10) yes .
N6 C11 1.325(11) yes .
C1 C3 1.376(18) yes .
C2 C4 1.404(13) yes .
C4 C13 1.527(10) yes .
C5 C7 1.368(15) yes .
C6 C8 1.384(11) yes .
C8 C15 1.531(13) yes .
C9 C11 1.397(13) yes .
C10 C12 1.387(11) yes .
C12 C17 1.514(11) yes .
C13 C14 1.543(12) yes .
C13 C18 1.555(11) yes .
C14 C15 1.527(9) yes .
C15 C16 1.563(13) yes .
C16 C17 1.545(12) yes .
C17 C18 1.549(9) yes .
C19 C23 1.43(4) yes .
C19 C24 1.41(4) yes .
C20 C21 1.28(3) yes .
C20 C22 1.62(3) yes .
C21 C24 1.81(4) yes .
C22 C23 1.29(4) yes .
C1 H1 0.950 no .
C2 H2 0.950 no .
C3 H3 0.950 no .
C5 H5 0.950 no .
C6 H6 0.950 no .
C7 H7 0.950 no .
C9 H9 0.950 no .
C10 H10 0.950 no .
C11 H11 0.950 no .
C13 H13 1.000 no .
C14 H14A 0.990 no .
C14 H14B 0.990 no .
C15 H15 1.000 no .
C16 H16A 0.990 no .
C16 H16B 0.990 no .
C17 H17 1.000 no .
C18 H18A 0.990 no .
C18 H18B 0.990 no .

loop_
_geom_contact_atom_site_label_1
_geom_contact_atom_site_label_2
_geom_contact_distance
_geom_contact_publ_flag
_geom_contact_site_symmetry_2
Cu3 C17 3.303(7) no 3_656
N1 N2 2.807(13) no .
N2 N2 3.502(16) no 3_556
N2 C3 3.362(18) no 3_556
N2 C14 2.783(11) no .
N2 C18 3.443(12) no .
N3 N4 2.815(11) no .
N4 C14 2.832(13) no .
N4 C16 3.364(13) no .
N5 N6 2.827(9) no .
N5 C16 3.569(11) no .
N5 C18 3.575(9) no .
C1 C4 2.681(12) no .
C2 C3 2.628(13) no .
C2 C18 3.250(11) no .
C5 C8 2.661(15) no .
C6 C7 2.643(13) no .
C6 C16 3.187(12) no .
C9 C10 2.660(12) no .
C10 C16 3.145(12) no .
C10 C18 3.148(11) no .
C11 C12 2.692(12) no .
C13 C16 2.965(11) no .
C14 C17 2.982(11) no .
C15 C18 2.962(12) no .
C19 C20 2.60(3) no .
C21 C23 2.94(3) no .
C22 C24 3.22(5) no .
N6 C21 3.57(2) no 4_554
C10 C19 3.51(2) no .
C10 C20 3.515(19) no 4_554
C10 C21 3.52(2) no 4_554
C19 C10 3.51(2) no .
C20 C10 3.515(19) no 4_555
C21 N6 3.57(2) no 4_555
C21 C10 3.52(2) no 4_555
I1 H2 3.0443 no .
I1 H13 3.4988 no 3_656
I1 H17 3.0949 no 3_656
I1 H18A 3.3964 no 3_656
I2 H6 3.0468 no 1_554
I2 H15 3.5492 no 3_656
I2 H16B 3.4841 no 3_656
I2 H17 3.0754 no 3_656
I3 H7 3.2408 no 3_556
I3 H9 2.9571 no 3_656
I4 H1 3.4910 no .
I4 H5 3.3745 no 1_554
I4 H10 2.9655 no 4_554
Cu1 H1 2.9691 no .
Cu1 H2 3.0510 no .
Cu2 H5 3.0089 no 1_554
Cu2 H6 3.0607 no 1_554
Cu3 H9 2.9623 no 3_656
Cu3 H17 2.6179 no 3_656
Cu4 H10 3.0428 no 4_554
Cu4 H11 2.9738 no 4_554
N1 H3 3.1989 no .
N2 H1 3.2375 no .
N2 H2 3.2100 no .
N2 H3 2.7553 no 3_556
N2 H13 3.1732 no .
N2 H14A 2.6129 no .
N2 H14B 2.7722 no .
N2 H18B 3.3274 no .
N3 H7 3.2194 no .
N4 H1 3.0264 no 3_556
N4 H5 3.2230 no .
N4 H6 3.2002 no .
N4 H14A 2.6189 no .
N4 H14B 2.8951 no .
N4 H15 3.1939 no .
N4 H16A 3.2056 no .
N5 H10 3.2235 no .
N5 H11 3.2306 no .
N5 H16B 3.4801 no .
N5 H17 2.4904 no .
N5 H18A 3.4850 no .
N6 H9 3.2374 no .
C1 H2 3.1209 no .
C2 H1 3.1267 no .
C2 H3 3.5772 no .
C2 H13 2.6542 no .
C2 H18A 2.9793 no .
C3 H2 3.5772 no .
C3 H3 3.3893 no 3_556
C3 H14A 3.5890 no 3_556
C3 H14B 3.3724 no 3_556
C4 H3 3.1248 no .
C4 H14A 2.7325 no .
C4 H14B 2.7005 no .
C4 H18A 2.7249 no .
C4 H18B 2.7654 no .
C5 H5 3.2054 no 3_557
C5 H6 3.1323 no .
C6 H5 3.1343 no .
C6 H7 3.5927 no .
C6 H15 2.6136 no .
C6 H16A 3.5347 no .
C6 H16B 2.9067 no .
C7 H1 3.1669 no 3_556
C7 H6 3.5927 no .
C8 H7 3.1307 no .
C8 H14A 2.7330 no .
C8 H14B 2.7472 no .
C8 H16A 2.7045 no .
C8 H16B 2.6778 no .
C10 H11 3.1161 no .
C10 H16A 2.9089 no .
C10 H16B 3.3611 no .
C10 H17 3.3233 no .
C10 H18A 3.3516 no .
C10 H18B 2.9253 no .
C11 H10 3.1086 no .
C12 H9 3.1880 no .
C12 H16A 2.7644 no .
C12 H16B 2.7086 no .
C12 H18A 2.7175 no .
C12 H18B 2.7859 no .
C13 H2 2.6517 no .
C13 H15 2.7039 no .
C13 H16A 3.3119 no .
C13 H17 2.6791 no .
C14 H3 3.0885 no 3_556
C14 H16A 2.7617 no .
C14 H16B 3.3920 no .
C14 H17 3.2458 no .
C14 H18A 3.3929 no .
C14 H18B 2.7377 no .
C15 H6 2.6136 no .
C15 H13 2.6923 no .
C15 H17 2.6967 no .
C15 H18B 3.2854 no .
C16 H6 3.1404 no .
C16 H10 2.9868 no .
C16 H13 3.2582 no .
C16 H14A 2.7558 no .
C16 H14B 3.3987 no .
C16 H18A 3.3818 no .
C16 H18B 2.7209 no .
C17 H10 2.6676 no .
C17 H13 2.7012 no .
C17 H14A 3.3255 no .
C17 H15 2.7337 no .
C18 H2 3.1932 no .
C18 H10 2.9788 no .
C18 H14A 2.7427 no .
C18 H14B 3.3946 no .
C18 H15 3.2839 no .
C18 H16A 2.7289 no .
C18 H16B 3.3819 no .
H1 H3 2.2937 no .
H1 H7 2.7714 no 3_556
H2 H13 2.4849 no .
H2 H18A 2.7385 no .
H3 H3 3.2862 no 3_556
H3 H14A 2.8545 no 3_556
H3 H14B 2.4475 no 3_556
H5 H5 2.4751 no 3_557
H5 H7 2.2832 no .
H5 H7 3.2636 no 3_557
H6 H15 2.4184 no .
H6 H16B 2.6818 no .
H9 H11 2.3135 no .
H10 H16A 2.4870 no .
H10 H16B 3.3786 no .
H10 H18A 3.3520 no .
H10 H18B 2.4874 no .
H11 H13 3.1075 no 2_656
H11 H15 3.3031 no 2_656
H13 H14A 2.8863 no .
H13 H14B 2.3893 no .
H13 H15 2.4943 no .
H13 H17 2.4557 no .
H13 H18A 2.4076 no .
H13 H18B 2.8963 no .
H14A H15 2.8756 no .
H14A H16A 2.6080 no .
H14A H18B 2.5731 no .
H14B H15 2.3673 no .
H15 H16A 2.9025 no .
H15 H16B 2.4013 no .
H15 H17 2.5012 no .
H16A H17 2.8817 no .
H16A H18B 2.5549 no .
H16B H17 2.3893 no .
H17 H18A 2.4003 no .
H17 H18B 2.8850 no .
C19 H2 3.5594 no 4_555
C19 H10 3.4491 no .
C19 H18A 3.0160 no 4_555
C20 H10 3.3664 no 4_555
C20 H16B 3.1125 no .
C20 H18A 3.5782 no 4_555
C20 H18B 3.4797 no 4_555
C21 H16B 3.2291 no .
C21 H18A 3.4824 no 4_555
C22 H16A 3.3910 no .
C22 H16B 3.4964 no .
C22 H18B 3.2808 no 4_555
C23 H16A 3.3196 no .
C23 H18A 3.3236 no 4_555
C23 H18B 3.4179 no 4_555
C24 H18A 3.1653 no 4_555
H2 C19 3.5594 no 4_554
H10 C19 3.4491 no .
H10 C20 3.3664 no 4_554
H16A C22 3.3910 no .
H16A C23 3.3196 no .
H16B C20 3.1125 no .
H16B C21 3.2291 no .
H16B C22 3.4964 no .
H18A C19 3.0160 no 4_554
H18A C20 3.5782 no 4_554
H18A C21 3.4824 no 4_554
H18A C23 3.3236 no 4_554
H18A C24 3.1653 no 4_554
H18B C20 3.4797 no 4_554
H18B C22 3.2808 no 4_554
H18B C23 3.4179 no 4_554

loop_
_geom_torsion_atom_site_label_1
_geom_torsion_atom_site_label_2
_geom_torsion_atom_site_label_3
_geom_torsion_atom_site_label_4
_geom_torsion
_geom_torsion_publ_flag
_geom_torsion_site_symmetry_1
_geom_torsion_site_symmetry_3
_geom_torsion_site_symmetry_4
Cu1 I1 Cu3 I2 106.08(4) no . . .
Cu1 I1 Cu3 I3 -21.09(3) no . . .
Cu1 I1 Cu3 Cu1 -0.00(2) no . . .
Cu1 I1 Cu3 Cu2 43.47(3) no . . .
Cu1 I1 Cu3 N5 -138.29(5) no . . 3_656
Cu3 I1 Cu1 I3 21.88(3) no . . .
Cu3 I1 Cu1 I4 -97.72(5) no . . .
Cu3 I1 Cu1 Cu3 0.00(2) no . . .
Cu3 I1 Cu1 Cu4 -74.76(4) no . . .
Cu3 I1 Cu1 N1 151.35(5) no . . .
Cu1 I1 Cu4 I2 -108.32(4) no . . .
Cu1 I1 Cu4 I4 23.25(3) no . . .
Cu1 I1 Cu4 Cu1 -0.00(2) no . . .
Cu1 I1 Cu4 Cu2 -44.96(4) no . . .
Cu1 I1 Cu4 N6 138.05(5) no . . 4_554
Cu4 I1 Cu1 I3 96.64(5) no . . .
Cu4 I1 Cu1 I4 -22.95(3) no . . .
Cu4 I1 Cu1 Cu3 74.76(4) no . . .
Cu4 I1 Cu1 Cu4 -0.00(3) no . . .
Cu4 I1 Cu1 N1 -133.89(5) no . . .
Cu3 I1 Cu4 I2 -38.33(3) no . . .
Cu3 I1 Cu4 I4 93.24(4) no . . .
Cu3 I1 Cu4 Cu1 69.99(3) no . . .
Cu3 I1 Cu4 Cu2 25.04(3) no . . .
Cu3 I1 Cu4 N6 -151.96(5) no . . 4_554
Cu4 I1 Cu3 I2 38.54(3) no . . .
Cu4 I1 Cu3 I3 -88.63(4) no . . .
Cu4 I1 Cu3 Cu1 -67.54(3) no . . .
Cu4 I1 Cu3 Cu2 -24.07(3) no . . .
Cu4 I1 Cu3 N5 154.17(5) no . . 3_656
Cu2 I2 Cu3 I1 -105.81(4) no . . .
Cu2 I2 Cu3 I3 21.25(3) no . . .
Cu2 I2 Cu3 Cu1 -43.48(3) no . . .
Cu2 I2 Cu3 Cu2 0.00(2) no . . .
Cu2 I2 Cu3 N5 138.81(4) no . . 3_656
Cu3 I2 Cu2 I3 -22.02(3) no . . .
Cu3 I2 Cu2 I4 98.21(5) no . . .
Cu3 I2 Cu2 Cu3 0.00(2) no . . .
Cu3 I2 Cu2 Cu4 74.82(4) no . . .
Cu3 I2 Cu2 N3 -151.21(5) no . . 1_554
Cu2 I2 Cu4 I1 108.18(4) no . . .
Cu2 I2 Cu4 I4 -23.49(3) no . . .
Cu2 I2 Cu4 Cu1 45.11(3) no . . .
Cu2 I2 Cu4 Cu2 -0.00(2) no . . .
Cu2 I2 Cu4 N6 -137.22(5) no . . 4_554
Cu4 I2 Cu2 I3 -96.84(5) no . . .
Cu4 I2 Cu2 I4 23.39(3) no . . .
Cu4 I2 Cu2 Cu3 -74.82(4) no . . .
Cu4 I2 Cu2 Cu4 -0.00(2) no . . .
Cu4 I2 Cu2 N3 133.98(5) no . . 1_554
Cu3 I2 Cu4 I1 38.31(3) no . . .
Cu3 I2 Cu4 I4 -93.37(4) no . . .
Cu3 I2 Cu4 Cu1 -24.77(3) no . . .
Cu3 I2 Cu4 Cu2 -69.87(3) no . . .
Cu3 I2 Cu4 N6 152.91(4) no . . 4_554
Cu4 I2 Cu3 I1 -38.48(3) no . . .
Cu4 I2 Cu3 I3 88.58(4) no . . .
Cu4 I2 Cu3 Cu1 23.85(3) no . . .
Cu4 I2 Cu3 Cu2 67.32(3) no . . .
Cu4 I2 Cu3 N5 -153.87(4) no . . 3_656
Cu1 I3 Cu2 I2 89.63(4) no . . .
Cu1 I3 Cu2 I4 -39.19(3) no . . .
Cu1 I3 Cu2 Cu3 67.74(3) no . . .
Cu1 I3 Cu2 Cu4 23.24(3) no . . .
Cu1 I3 Cu2 N3 -147.73(5) no . . 1_554
Cu2 I3 Cu1 I1 -89.53(4) no . . .
Cu2 I3 Cu1 I4 38.88(3) no . . .
Cu2 I3 Cu1 Cu3 -67.76(3) no . . .
Cu2 I3 Cu1 Cu4 -23.20(3) no . . .
Cu2 I3 Cu1 N1 147.24(5) no . . .
Cu1 I3 Cu3 I1 21.16(3) no . . .
Cu1 I3 Cu3 I2 -100.14(5) no . . .
Cu1 I3 Cu3 Cu1 0.00(2) no . . .
Cu1 I3 Cu3 Cu2 -78.74(4) no . . .
Cu1 I3 Cu3 N5 140.24(4) no . . 3_656
Cu3 I3 Cu1 I1 -21.77(3) no . . .
Cu3 I3 Cu1 I4 106.64(4) no . . .
Cu3 I3 Cu1 Cu3 0.00(2) no . . .
Cu3 I3 Cu1 Cu4 44.56(3) no . . .
Cu3 I3 Cu1 N1 -145.00(5) no . . .
Cu2 I3 Cu3 I1 99.90(5) no . . .
Cu2 I3 Cu3 I2 -21.40(3) no . . .
Cu2 I3 Cu3 Cu1 78.74(4) no . . .
Cu2 I3 Cu3 Cu2 -0.00(3) no . . .
Cu2 I3 Cu3 N5 -141.02(5) no . . 3_656
Cu3 I3 Cu2 I2 21.89(3) no . . .
Cu3 I3 Cu2 I4 -106.93(4) no . . .
Cu3 I3 Cu2 Cu3 -0.00(2) no . . .
Cu3 I3 Cu2 Cu4 -44.50(3) no . . .
Cu3 I3 Cu2 N3 144.53(6) no . . 1_554
Cu1 I4 Cu2 I2 -89.90(4) no . . .
Cu1 I4 Cu2 I3 38.69(3) no . . .
Cu1 I4 Cu2 Cu3 -23.91(3) no . . .
Cu1 I4 Cu2 Cu4 -66.38(3) no . . .
Cu1 I4 Cu2 N3 158.56(4) no . . 1_554
Cu2 I4 Cu1 I1 89.68(4) no . . .
Cu2 I4 Cu1 I3 -38.59(3) no . . .
Cu2 I4 Cu1 Cu3 23.84(3) no . . .
Cu2 I4 Cu1 Cu4 66.55(3) no . . .
Cu2 I4 Cu1 N1 -158.24(4) no . . .
Cu1 I4 Cu4 I1 -22.91(3) no . . .
Cu1 I4 Cu4 I2 102.14(5) no . . .
Cu1 I4 Cu4 Cu1 -0.00(2) no . . .
Cu1 I4 Cu4 Cu2 78.85(4) no . . .
Cu1 I4 Cu4 N6 -141.26(5) no . . 4_554
Cu4 I4 Cu1 I1 23.13(4) no . . .
Cu4 I4 Cu1 I3 -105.14(4) no . . .
Cu4 I4 Cu1 Cu3 -42.71(3) no . . .
Cu4 I4 Cu1 Cu4 -0.00(2) no . . .
Cu4 I4 Cu1 N1 135.21(4) no . . .
Cu2 I4 Cu4 I1 -101.75(5) no . . .
Cu2 I4 Cu4 I2 23.30(3) no . . .
Cu2 I4 Cu4 Cu1 -78.85(4) no . . .
Cu2 I4 Cu4 Cu2 0.00(2) no . . .
Cu2 I4 Cu4 N6 139.89(5) no . . 4_554
Cu4 I4 Cu2 I2 -23.52(4) no . . .
Cu4 I4 Cu2 I3 105.06(4) no . . .
Cu4 I4 Cu2 Cu3 42.47(3) no . . .
Cu4 I4 Cu2 Cu4 0.00(2) no . . .
Cu4 I4 Cu2 N3 -135.06(5) no . . 1_554
I1 Cu1 Cu3 I1 0.000(14) no . . .
I1 Cu1 Cu3 I2 -94.55(4) no . . .
I1 Cu1 Cu3 I3 157.70(3) no . . .
I1 Cu1 Cu3 Cu2 -135.16(3) no . . .
I1 Cu1 Cu3 N5 82.05(6) no . . 3_656
I1 Cu1 Cu4 I1 -0.000(13) no . . .
I1 Cu1 Cu4 I2 93.39(4) no . . .
I1 Cu1 Cu4 I4 -156.57(3) no . . .
I1 Cu1 Cu4 Cu2 135.12(3) no . . .
I1 Cu1 Cu4 N6 -83.12(7) no . . 4_554
I1 Cu1 N1 C1 172.0(4) no . . .
I1 Cu1 N1 C2 -0.5(6) no . . .
I3 Cu1 Cu3 I1 -157.70(3) no . . .
I3 Cu1 Cu3 I2 107.75(4) no . . .
I3 Cu1 Cu3 I3 -0.000(17) no . . .
I3 Cu1 Cu3 Cu2 67.15(2) no . . .
I3 Cu1 Cu3 N5 -75.64(6) no . . 3_656
I3 Cu1 Cu4 I1 -111.76(4) no . . .
I3 Cu1 Cu4 I2 -18.37(5) no . . .
I3 Cu1 Cu4 I4 91.66(3) no . . .
I3 Cu1 Cu4 Cu2 23.36(3) no . . .
I3 Cu1 Cu4 N6 165.12(5) no . . 4_554
I3 Cu1 N1 C1 -57.8(5) no . . .
I3 Cu1 N1 C2 129.6(5) no . . .
I4 Cu1 Cu3 I1 111.27(4) no . . .
I4 Cu1 Cu3 I2 16.72(4) no . . .
I4 Cu1 Cu3 I3 -91.03(3) no . . .
I4 Cu1 Cu3 Cu2 -23.89(3) no . . .
I4 Cu1 Cu3 N5 -166.68(5) no . . 3_656
I4 Cu1 Cu4 I1 156.57(3) no . . .
I4 Cu1 Cu4 I2 -110.03(4) no . . .
I4 Cu1 Cu4 I4 -0.000(12) no . . .
I4 Cu1 Cu4 Cu2 -68.30(2) no . . .
I4 Cu1 Cu4 N6 73.45(6) no . . 4_554
I4 Cu1 N1 C1 49.8(5) no . . .
I4 Cu1 N1 C2 -122.8(5) no . . .
Cu3 Cu1 Cu4 I1 -68.82(3) no . . .
Cu3 Cu1 Cu4 I2 24.57(3) no . . .
Cu3 Cu1 Cu4 I4 134.61(3) no . . .
Cu3 Cu1 Cu4 Cu2 66.30(3) no . . .
Cu3 Cu1 Cu4 N6 -151.94(7) no . . 4_554
Cu4 Cu1 Cu3 I1 70.22(3) no . . .
Cu4 Cu1 Cu3 I2 -24.34(3) no . . .
Cu4 Cu1 Cu3 I3 -132.09(3) no . . .
Cu4 Cu1 Cu3 Cu2 -64.94(3) no . . .
Cu4 Cu1 Cu3 N5 152.27(6) no . . 3_656
Cu3 Cu1 N1 C1 -134.1(3) no . . .
Cu3 Cu1 N1 C2 53.4(8) no . . .
N1 Cu1 Cu3 I1 -64.8(4) no . . .
N1 Cu1 Cu3 I2 -159.3(4) no . . .
N1 Cu1 Cu3 I3 92.9(4) no . . .
N1 Cu1 Cu3 Cu2 160.1(4) no . . .
N1 Cu1 Cu3 N5 17.3(4) no . . 3_656
Cu4 Cu1 N1 C1 109.3(4) no . . .
Cu4 Cu1 N1 C2 -63.2(6) no . . .
N1 Cu1 Cu4 I1 80.3(2) no . . .
N1 Cu1 Cu4 I2 173.7(2) no . . .
N1 Cu1 Cu4 I4 -76.2(2) no . . .
N1 Cu1 Cu4 Cu2 -144.5(2) no . . .
N1 Cu1 Cu4 N6 -2.8(3) no . . 4_554
I2 Cu2 Cu3 I1 94.79(4) no . . .
I2 Cu2 Cu3 I2 0.000(13) no . . .
I2 Cu2 Cu3 I3 -157.54(3) no . . .
I2 Cu2 Cu3 Cu1 135.24(3) no . . .
I2 Cu2 Cu3 N5 -82.56(8) no . . 3_656
I2 Cu2 Cu4 I1 -93.57(4) no . . .
I2 Cu2 Cu4 I2 -0.000(14) no . . .
I2 Cu2 Cu4 I4 156.20(3) no . . .
I2 Cu2 Cu4 Cu1 -135.03(3) no . . .
I2 Cu2 Cu4 N6 82.07(8) no . . 4_554
I2 Cu2 N3 C5 -164.7(6) no . 1_554 1_554
I2 Cu2 N3 C6 7.3(7) no . 1_554 1_554
I3 Cu2 Cu3 I1 -107.67(4) no . . .
I3 Cu2 Cu3 I2 157.54(3) no . . .
I3 Cu2 Cu3 I3 0.000(14) no . . .
I3 Cu2 Cu3 Cu1 -67.21(3) no . . .
I3 Cu2 Cu3 N5 74.99(7) no . . 3_656
I3 Cu2 Cu4 I1 18.06(5) no . . .
I3 Cu2 Cu4 I2 111.64(4) no . . .
I3 Cu2 Cu4 I4 -92.17(4) no . . .
I3 Cu2 Cu4 Cu1 -23.40(3) no . . .
I3 Cu2 Cu4 N6 -166.29(6) no . . 4_554
I3 Cu2 N3 C5 65.5(7) no . 1_554 1_554
I3 Cu2 N3 C6 -122.5(6) no . 1_554 1_554
I4 Cu2 Cu3 I1 -16.36(5) no . . .
I4 Cu2 Cu3 I2 -111.15(4) no . . .
I4 Cu2 Cu3 I3 91.31(4) no . . .
I4 Cu2 Cu3 Cu1 24.09(3) no . . .
I4 Cu2 Cu3 N5 166.29(6) no . . 3_656
I4 Cu2 Cu4 I1 110.23(5) no . . .
I4 Cu2 Cu4 I2 -156.20(3) no . . .
I4 Cu2 Cu4 I4 0.000(13) no . . .
I4 Cu2 Cu4 Cu1 68.77(3) no . . .
I4 Cu2 Cu4 N6 -74.13(7) no . . 4_554
I4 Cu2 N3 C5 -42.5(7) no . 1_554 1_554
I4 Cu2 N3 C6 129.4(6) no . 1_554 1_554
Cu3 Cu2 Cu4 I1 -24.83(4) no . . .
Cu3 Cu2 Cu4 I2 68.75(3) no . . .
Cu3 Cu2 Cu4 I4 -135.05(4) no . . .
Cu3 Cu2 Cu4 Cu1 -66.28(3) no . . .
Cu3 Cu2 Cu4 N6 150.82(8) no . . 4_554
Cu4 Cu2 Cu3 I1 24.55(4) no . . .
Cu4 Cu2 Cu3 I2 -70.24(3) no . . .
Cu4 Cu2 Cu3 I3 132.22(4) no . . .
Cu4 Cu2 Cu3 Cu1 65.01(3) no . . .
Cu4 Cu2 Cu3 N5 -152.79(8) no . . 3_656
Cu3 Cu2 N3 C5 141.9(4) no . 1_554 1_554
Cu3 Cu2 N3 C6 -46.1(10) no . 1_554 1_554
N3 Cu2 Cu3 I1 159.0(5) no 1_554 . .
N3 Cu2 Cu3 I2 64.2(5) no 1_554 . .
N3 Cu2 Cu3 I3 -93.4(5) no 1_554 . .
N3 Cu2 Cu3 Cu1 -160.6(5) no 1_554 . .
N3 Cu2 Cu3 N5 -18.4(5) no 1_554 . 3_656
Cu4 Cu2 N3 C5 -102.4(6) no . 1_554 1_554
Cu4 Cu2 N3 C6 69.6(8) no . 1_554 1_554
N3 Cu2 Cu4 I1 -173.3(3) no 1_554 . .
N3 Cu2 Cu4 I2 -79.8(3) no 1_554 . .
N3 Cu2 Cu4 I4 76.4(3) no 1_554 . .
N3 Cu2 Cu4 Cu1 145.2(3) no 1_554 . .
N3 Cu2 Cu4 N6 2.3(3) no 1_554 . 4_554
I1 Cu3 N5 C9 124.9(4) no . 3_656 3_656
I1 Cu3 N5 C12 -55.7(6) no . 3_656 3_656
I2 Cu3 N5 C9 -122.5(5) no . 3_656 3_656
I2 Cu3 N5 C12 56.9(6) no . 3_656 3_656
I3 Cu3 N5 C9 1.4(5) no . 3_656 3_656
I3 Cu3 N5 C12 -179.2(5) no . 3_656 3_656
Cu1 Cu3 N5 C9 60.9(6) no . 3_656 3_656
Cu1 Cu3 N5 C12 -119.7(5) no . 3_656 3_656
Cu2 Cu3 N5 C9 -57.7(7) no . 3_656 3_656
Cu2 Cu3 N5 C12 121.7(4) no . 3_656 3_656
I1 Cu4 N6 C10 -126.4(5) no . 4_554 4_554
I1 Cu4 N6 C11 52.1(6) no . 4_554 4_554
I2 Cu4 N6 C10 122.2(5) no . 4_554 4_554
I2 Cu4 N6 C11 -59.3(5) no . 4_554 4_554
I4 Cu4 N6 C10 -1.7(6) no . 4_554 4_554
I4 Cu4 N6 C11 176.8(5) no . 4_554 4_554
Cu1 Cu4 N6 C10 -61.2(6) no . 4_554 4_554
Cu1 Cu4 N6 C11 117.3(5) no . 4_554 4_554
Cu2 Cu4 N6 C10 57.8(7) no . 4_554 4_554
Cu2 Cu4 N6 C11 -123.7(4) no . 4_554 4_554
Cu1 N1 C1 C3 -174.5(9) no . . .
Cu1 N1 C2 C4 170.7(5) no . . .
C1 N1 C2 C4 -2.1(14) no . . .
C2 N1 C1 C3 -1.4(19) no . . .
C3 N2 C4 C2 -2(2) no . . .
C3 N2 C4 C13 179.7(14) no . . .
C4 N2 C3 C1 -1(3) no . . .
Cu2 N3 C5 C7 175.3(10) no 1_556 . .
Cu2 N3 C6 C8 -173.2(6) no 1_556 . .
C5 N3 C6 C8 -0.6(15) no . . .
C6 N3 C5 C7 3(2) no . . .
C7 N4 C8 C6 2(2) no . . .
C7 N4 C8 C15 -177.3(15) no . . .
C8 N4 C7 C5 -0(3) no . . .
Cu3 N5 C9 C11 178.7(7) no 3_656 . .
Cu3 N5 C12 C10 -178.0(4) no 3_656 . .
Cu3 N5 C12 C17 1.1(10) no 3_656 . .
C9 N5 C12 C10 2.6(12) no . . .
C9 N5 C12 C17 -178.3(8) no . . .
C12 N5 C9 C11 -1.8(14) no . . .
Cu4 N6 C10 C12 -180.0(5) no 4_555 . .
Cu4 N6 C11 C9 -179.2(7) no 4_555 . .
C10 N6 C11 C9 2.2(15) no . . .
C11 N6 C10 C12 -1.4(13) no . . .
N1 C1 C3 N2 3(3) no . . .
N1 C2 C4 N2 4.0(14) no . . .
N1 C2 C4 C13 -177.7(7) no . . .
N2 C4 C13 C14 18.3(14) no . . .
N2 C4 C13 C18 -104.4(12) no . . .
C2 C4 C13 C14 -160.0(7) no . . .
C2 C4 C13 C18 77.3(10) no . . .
N3 C5 C7 N4 -2(3) no . . .
N3 C6 C8 N4 -1.8(16) no . . .
N3 C6 C8 C15 177.6(8) no . . .
N4 C8 C15 C14 -22.3(16) no . . .
N4 C8 C15 C16 100.5(12) no . . .
C6 C8 C15 C14 158.3(9) no . . .
C6 C8 C15 C16 -78.9(11) no . . .
N5 C9 C11 N6 -0.7(19) no . . .
N6 C10 C12 N5 -1.1(12) no . . .
N6 C10 C12 C17 179.8(7) no . . .
N5 C12 C17 C16 118.5(7) no . . .
N5 C12 C17 C18 -117.8(7) no . . .
C10 C12 C17 C16 -62.4(9) no . . .
C10 C12 C17 C18 61.3(10) no . . .
C4 C13 C14 C15 177.8(7) no . . .
C4 C13 C18 C17 -177.2(6) no . . .
C14 C13 C18 C17 59.7(7) no . . .
C18 C13 C14 C15 -58.6(8) no . . .
C13 C14 C15 C8 179.0(7) no . . .
C13 C14 C15 C16 57.6(9) no . . .
C8 C15 C16 C17 178.2(5) no . . .
C14 C15 C16 C17 -57.9(8) no . . .
C15 C16 C17 C12 -176.1(5) no . . .
C15 C16 C17 C18 58.4(7) no . . .
C12 C17 C18 C13 175.2(6) no . . .
C16 C17 C18 C13 -59.6(8) no . . .
C23 C19 C24 C21 -1(4) no . . .
C24 C19 C23 C22 1(5) no . . .
C21 C20 C22 C23 1(4) no . . .
C22 C20 C21 C24 -1(3) no . . .
C20 C21 C24 C19 1(3) no . . .
C20 C22 C23 C19 -1(4) no . . .

loop_
_platon_squeeze_void_nr
_platon_squeeze_void_average_x
_platon_squeeze_void_average_y
_platon_squeeze_void_average_z
_platon_squeeze_void_volume
_platon_squeeze_void_count_electrons
_platon_squeeze_void_content
1 -0.142 0.250 -0.060 725 128 ' '
2 0.142 0.750 0.077 725 126 ' '
